data_7126930
loop_
_publ_author_name
'Ballester, Francisco J.'
'Ortega, Enrique'
'Bautista, Delia'
'Santana, M. Dolores'
'Ruiz, Jos\'e'

_publ_section_title
;
 Ru(ii) photosensitizers competent for hypoxic cancers via green light
 activation.
;
_journal_issue 71
_journal_name_full 'Chemical communications (Cambridge, England)'
_journal_page_first 10301
_journal_page_last 10304
_journal_paper_doi 10.1039/d0cc02417a
_journal_volume 56
_journal_year 2020
_chemical_formula_sum 'C49 H39 F6 N6 O2 P Ru'
_chemical_formula_weight 989.90
_space_group_crystal_system triclinic
_space_group_IT_number 2
_space_group_name_Hall '-P 1'
_space_group_name_H-M_alt 'P -1'
_atom_sites_solution_hydrogens geom
_audit_creation_method SHELXL-2018/3
_audit_update_record
;
2020-03-30 deposited with the CCDC.	2020-07-17 downloaded from the CCDC.
;
_cell_angle_alpha 66.457(2)
_cell_angle_beta 65.954(2)
_cell_angle_gamma 81.255(2)
_cell_formula_units_Z 2
_cell_length_a 13.6054(9)
_cell_length_b 13.9682(9)
_cell_length_c 15.6806(10)
_cell_measurement_reflns_used 9737
_cell_measurement_temperature 100(2)
_cell_measurement_theta_max 30.42
_cell_measurement_theta_min 2.27
_cell_volume 2494.6(3)
_computing_cell_refinement 'SAINT V8.38A (Bruker AXS Inc.)'
_computing_data_collection 'APEX3 2017.3 (Bruker AXS Inc.)'
_computing_data_reduction 'SAINT V8.38A (Bruker AXS Inc.)'
_computing_molecular_graphics 'Olex2-version 1.2.10'
_computing_publication_material 'Bruker SHELXTL'
_computing_structure_refinement 'SHELXL-2018/1 (Sheldrick, 2018)'
_computing_structure_solution 'SHELXT 2014/5 (Sheldrick, 2014)'
_diffrn_ambient_temperature 100(2)
_diffrn_detector_area_resol_mean 7.40
_diffrn_measured_fraction_theta_full 0.999
_diffrn_measured_fraction_theta_max 0.994
_diffrn_measurement_device_type 'Bruker D8 QUEST PHOTON II CMOS'
_diffrn_measurement_method '\w-scans and phi scans'
_diffrn_radiation_type MoK\a
_diffrn_radiation_wavelength 0.71073
_diffrn_reflns_av_R_equivalents 0.0920
_diffrn_reflns_av_unetI/netI 0.0514
_diffrn_reflns_Laue_measured_fraction_full 0.999
_diffrn_reflns_Laue_measured_fraction_max 0.994
_diffrn_reflns_limit_h_max 19
_diffrn_reflns_limit_h_min -19
_diffrn_reflns_limit_k_max 20
_diffrn_reflns_limit_k_min -19
_diffrn_reflns_limit_l_max 22
_diffrn_reflns_limit_l_min -22
_diffrn_reflns_number 174932
_diffrn_reflns_point_group_measured_fraction_full 0.999
_diffrn_reflns_point_group_measured_fraction_max 0.994
_diffrn_reflns_theta_full 25.242
_diffrn_reflns_theta_max 30.628
_diffrn_reflns_theta_min 1.972
_diffrn_source 'high brilliance microfocus sealed tube '
_exptl_absorpt_coefficient_mu 0.411
_exptl_absorpt_correction_T_max 0.7461
_exptl_absorpt_correction_T_min 0.6870
_exptl_absorpt_correction_type multi-scan
_exptl_absorpt_process_details SADABS-2016/2
_exptl_crystal_colour red
_exptl_crystal_density_diffrn 1.318
_exptl_crystal_description prism
_exptl_crystal_F_000 1008
_exptl_crystal_size_max 0.260
_exptl_crystal_size_mid 0.100
_exptl_crystal_size_min 0.020
_refine_diff_density_max 0.665
_refine_diff_density_min -1.014
_refine_diff_density_rms 0.087
_refine_ls_extinction_method none
_refine_ls_goodness_of_fit_ref 1.085
_refine_ls_hydrogen_treatment constr
_refine_ls_matrix_type full
_refine_ls_number_parameters 652
_refine_ls_number_reflns 15298
_refine_ls_number_restraints 168
_refine_ls_restrained_S_all 1.085
_refine_ls_R_factor_all 0.0757
_refine_ls_R_factor_gt 0.0515
_refine_ls_shift/su_max 0.001
_refine_ls_shift/su_mean 0.000
_refine_ls_structure_factor_coef Fsqd
_refine_ls_weighting_details 'w=1/[\s^2^(Fo^2^)+(0.0275P)^2^+3.9335P] where P=(Fo^2^+2Fc^2^)/3'
_refine_ls_weighting_scheme calc
_refine_ls_wR_factor_gt 0.1042
_refine_ls_wR_factor_ref 0.1134
_reflns_Friedel_coverage 0.000
_reflns_number_gt 12001
_reflns_number_total 15298
_reflns_threshold_expression 'I > 2\s(I)'
_cod_data_source_file d0cc02417a2.cif
_cod_data_source_block FBH106B_1_a_sq
_cod_depositor_comments 'Adding full bibliography for 7126930.cif.'
_cod_original_cell_volume 2494.7(3)
_cod_database_code 7126930
_shelx_shelxl_version_number 2018/3
_shelx_space_group_comment
;
The symmetry employed for this shelxl refinement is uniquely defined
by the following loop, which should always be used as a source of
symmetry information in preference to the above space-group names.
They are only intended as comments.
;
_shelx_estimated_absorpt_t_min 0.901
_shelx_estimated_absorpt_t_max 0.992

loop_
_space_group_symop_operation_xyz
'x, y, z'
'-x, -y, -z'

loop_
_atom_site_label
_atom_site_type_symbol
_atom_site_fract_x
_atom_site_fract_y
_atom_site_fract_z
_atom_site_U_iso_or_equiv
_atom_site_adp_type
_atom_site_occupancy
_atom_site_site_symmetry_order
_atom_site_calc_flag
_atom_site_refinement_flags_posn
_atom_site_refinement_flags_adp
_atom_site_refinement_flags_occupancy
_atom_site_disorder_assembly
_atom_site_disorder_group
Ru01 Ru 0.73557(2) 0.71830(2) 0.48241(2) 0.02042(6) Uani 1 1 d . . . . .
N1 N 0.75368(15) 0.77391(16) 0.58030(16) 0.0221(4) Uani 1 1 d . . . . .
N2 N 0.74403(17) 0.74824(18) 0.73351(17) 0.0269(5) Uani 1 1 d . . . . .
N3 N 0.73176(17) 0.64002(17) 0.39780(15) 0.0266(5) Uani 1 1 d . . . . .
N4 N 0.89099(16) 0.66799(17) 0.44062(15) 0.0235(4) Uani 1 1 d . . . . .
N5 N 0.76433(17) 0.86391(17) 0.35650(16) 0.0270(5) Uani 1 1 d . . . . .
N6 N 0.58212(16) 0.77680(17) 0.50791(16) 0.0245(4) Uani 1 1 d . . . . .
C1 C 0.79419(19) 0.8624(2) 0.5756(2) 0.0263(5) Uani 1 1 d . . . . .
C2 C 0.83638(19) 0.9538(2) 0.4936(2) 0.0289(6) Uani 1 1 d . . . . .
H2 H 0.842518 0.963271 0.428139 0.035 Uiso 1 1 calc R U . . .
C3 C 0.8693(2) 1.0311(2) 0.5115(2) 0.0330(6) Uani 1 1 d . . . . .
C4 C 0.8620(2) 1.0159(2) 0.6078(3) 0.0383(7) Uani 1 1 d . . . . .
H4 H 0.884933 1.070146 0.617808 0.046 Uiso 1 1 calc R U . . .
C5 C 0.8219(2) 0.9231(2) 0.6889(2) 0.0362(6) Uani 1 1 d . . . . .
H5 H 0.817798 0.912105 0.754090 0.043 Uiso 1 1 calc R U . . .
C6 C 0.7882(2) 0.8473(2) 0.6704(2) 0.0274(5) Uani 1 1 d . . . . .
C7 C 0.72419(18) 0.7063(2) 0.67626(18) 0.0228(5) Uani 1 1 d . . . . .
C8 C 0.9096(2) 1.1338(2) 0.4301(3) 0.0420(8) Uani 1 1 d . . . . .
C9 C 0.9448(4) 1.2370(3) 0.2589(4) 0.0797(16) Uani 1 1 d . . . . .
H9A H 0.940268 1.232600 0.199757 0.120 Uiso 1 1 calc R U . . .
H9B H 1.019515 1.251231 0.244268 0.120 Uiso 1 1 calc R U . . .
H9C H 0.898929 1.293470 0.275359 0.120 Uiso 1 1 calc R U . . .
O1 O 0.9384(2) 1.20501(19) 0.4391(2) 0.0600(7) Uani 1 1 d . . . . .
O2 O 0.9088(2) 1.13870(18) 0.3437(2) 0.0540(7) Uani 1 1 d . . . . .
C10 C 0.7196(2) 0.7031(2) 0.8423(2) 0.0310(6) Uani 1 1 d . . . . .
H10A H 0.765819 0.737285 0.857319 0.037 Uiso 1 1 calc R U . . .
H10B H 0.736634 0.627808 0.862493 0.037 Uiso 1 1 calc R U . . .
C11 C 0.6018(2) 0.7163(2) 0.9040(2) 0.0332(6) Uani 1 1 d . . . . .
H11A H 0.555866 0.687722 0.884158 0.040 Uiso 1 1 calc R U . . .
H11B H 0.586960 0.674848 0.976064 0.040 Uiso 1 1 calc R U . . .
C12 C 0.5705(3) 0.8290(2) 0.8913(2) 0.0429(8) Uani 1 1 d . . . . .
H12A H 0.585749 0.870833 0.819276 0.051 Uiso 1 1 calc R U . . .
H12B H 0.615460 0.857511 0.912153 0.051 Uiso 1 1 calc R U . . .
C13 C 0.4522(3) 0.8400(3) 0.9528(3) 0.0581(11) Uani 1 1 d . . . . .
H13A H 0.407201 0.812203 0.932334 0.087 Uiso 1 1 calc R U . . .
H13B H 0.436085 0.913980 0.940977 0.087 Uiso 1 1 calc R U . . .
H13C H 0.437212 0.801084 1.024485 0.087 Uiso 1 1 calc R U . . .
C14 C 0.68383(18) 0.60506(19) 0.70035(18) 0.0230(5) Uani 1 1 d . . . . .
C15 C 0.68596(18) 0.59213(19) 0.61367(17) 0.0206(5) Uani 1 1 d . . . . .
C16 C 0.64809(19) 0.49591(19) 0.63094(18) 0.0231(5) Uani 1 1 d . . . . .
H16 H 0.649164 0.483829 0.575091 0.028 Uiso 1 1 calc R U . . .
C17 C 0.6085(2) 0.4160(2) 0.72679(19) 0.0264(5) Uani 1 1 d . . . . .
C18 C 0.6076(2) 0.4333(2) 0.80900(19) 0.0277(5) Uani 1 1 d . . . . .
H18 H 0.581385 0.380139 0.874308 0.033 Uiso 1 1 calc R U . . .
C19 C 0.6444(2) 0.5264(2) 0.79630(19) 0.0276(5) Uani 1 1 d . . . . .
H19 H 0.642951 0.537322 0.852800 0.033 Uiso 1 1 calc R U . . .
C20 C 0.5701(2) 0.3148(2) 0.7412(2) 0.0319(6) Uani 1 1 d . . . . .
C21 C 0.6259(3) 0.2645(3) 0.6750(3) 0.0445(8) Uani 1 1 d . . . . .
H21 H 0.688400 0.296437 0.617698 0.053 Uiso 1 1 calc R U . . .
C22 C 0.5909(4) 0.1681(3) 0.6920(4) 0.0607(11) Uani 1 1 d . . . . .
H22 H 0.631540 0.132809 0.647989 0.073 Uiso 1 1 calc R U . . .
C23 C 0.4981(4) 0.1233(3) 0.7718(3) 0.0712(14) Uani 1 1 d . . . . .
H23 H 0.473177 0.058150 0.781891 0.085 Uiso 1 1 calc R U . . .
C24 C 0.4413(4) 0.1730(4) 0.8371(3) 0.0817(17) Uani 1 1 d . . . . .
H24 H 0.377186 0.141978 0.892828 0.098 Uiso 1 1 calc R U . . .
C25 C 0.4770(3) 0.2677(3) 0.8220(2) 0.0557(10) Uani 1 1 d . . . . .
H25 H 0.437248 0.301306 0.867728 0.067 Uiso 1 1 calc R U . . .
C26 C 0.6494(2) 0.6229(2) 0.3795(2) 0.0343(6) Uani 1 1 d . . . . .
H26 H 0.581548 0.652090 0.406552 0.041 Uiso 1 1 calc R U . . .
C27 C 0.6585(3) 0.5646(3) 0.3230(3) 0.0471(8) Uani 1 1 d . . . . .
H27 H 0.596925 0.551825 0.314778 0.056 Uiso 1 1 calc R U . . .
C28 C 0.7566(3) 0.5250(3) 0.2787(3) 0.0485(8) Uani 1 1 d . . . . .
H28 H 0.764003 0.487346 0.237716 0.058 Uiso 1 1 calc R U . . .
C29 C 0.8454(3) 0.5414(3) 0.2952(2) 0.0396(7) Uani 1 1 d . . . . .
C30 C 0.9521(3) 0.5046(3) 0.2533(3) 0.0549(10) Uani 1 1 d . . . . .
H30 H 0.965422 0.468381 0.209708 0.066 Uiso 1 1 calc R U . . .
C31 C 1.0334(3) 0.5203(3) 0.2744(3) 0.0515(9) Uani 1 1 d . . . . .
H31 H 1.102815 0.494869 0.245385 0.062 Uiso 1 1 calc R U . . .
C32 C 1.0177(2) 0.5741(2) 0.3392(2) 0.0352(7) Uani 1 1 d . . . . .
C33 C 1.0979(2) 0.5908(3) 0.3665(2) 0.0400(7) Uani 1 1 d . . . . .
H33 H 1.168782 0.566100 0.341129 0.048 Uiso 1 1 calc R U . . .
C34 C 1.0730(2) 0.6428(2) 0.4296(2) 0.0369(7) Uani 1 1 d . . . . .
H34 H 1.126493 0.653306 0.449515 0.044 Uiso 1 1 calc R U . . .
C35 C 0.9689(2) 0.6810(2) 0.4657(2) 0.0293(6) Uani 1 1 d . . . . .
H35 H 0.953666 0.717457 0.509419 0.035 Uiso 1 1 calc R U . . .
C36 C 0.9143(2) 0.6140(2) 0.37875(19) 0.0277(6) Uani 1 1 d . . . . .
C37 C 0.8287(2) 0.5980(2) 0.35626(19) 0.0280(5) Uani 1 1 d . . . . .
C40 C 0.8559(2) 0.9057(2) 0.2803(2) 0.0389(7) Uani 1 1 d . . . . .
H40 H 0.919844 0.866167 0.276373 0.047 Uiso 1 1 calc R U . . .
C41 C 0.8625(3) 1.0049(3) 0.2059(2) 0.0485(9) Uani 1 1 d . . . . .
H41 H 0.929681 1.031611 0.152890 0.058 Uiso 1 1 calc R U . . .
C42 C 0.7714(3) 1.0636(2) 0.2098(2) 0.0417(7) Uani 1 1 d . . . . .
H42 H 0.775040 1.131873 0.160672 0.050 Uiso 1 1 calc R U . . .
C43 C 0.6732(2) 1.0213(2) 0.2872(2) 0.0306(6) Uani 1 1 d . . . . .
C44 C 0.5718(2) 1.0747(2) 0.2973(2) 0.0348(6) Uani 1 1 d . . . . .
H44 H 0.570178 1.142796 0.249729 0.042 Uiso 1 1 calc R U . . .
C45 C 0.4797(2) 1.0294(2) 0.3730(2) 0.0350(7) Uani 1 1 d . . . . .
H45 H 0.414279 1.066334 0.377459 0.042 Uiso 1 1 calc R U . . .
C46 C 0.4776(2) 0.9270(2) 0.4471(2) 0.0289(6) Uani 1 1 d . . . . .
C47 C 0.3836(2) 0.8764(2) 0.5272(2) 0.0346(7) Uani 1 1 d . . . . .
H47 H 0.315883 0.909402 0.534339 0.042 Uiso 1 1 calc R U . . .
C48 C 0.3904(2) 0.7789(2) 0.5949(2) 0.0331(6) Uani 1 1 d . . . . .
H48 H 0.327361 0.743595 0.649284 0.040 Uiso 1 1 calc R U . . .
C49 C 0.4908(2) 0.7319(2) 0.5833(2) 0.0279(5) Uani 1 1 d . . . . .
H49 H 0.494252 0.664626 0.631398 0.033 Uiso 1 1 calc R U . . .
C50 C 0.5755(2) 0.8740(2) 0.43998(19) 0.0244(5) Uani 1 1 d . . . . .
C51 C 0.6727(2) 0.9213(2) 0.35939(18) 0.0248(5) Uani 1 1 d . . . . .
P60 P 0.2989(4) 0.5912(5) 0.9156(4) 0.0440(10) Uani 0.568(13) 1 d D . P A 1
F61 F 0.2737(12) 0.6930(8) 0.9401(9) 0.127(4) Uani 0.568(13) 1 d D . P A 1
F62 F 0.3972(4) 0.6530(7) 0.8160(4) 0.083(3) Uani 0.568(13) 1 d D . P A 1
F63 F 0.3755(10) 0.5512(10) 0.9747(9) 0.072(3) Uani 0.568(13) 1 d D . P A 1
F64 F 0.3227(7) 0.4921(7) 0.8887(8) 0.084(3) Uani 0.568(13) 1 d D . P A 1
F65 F 0.1996(9) 0.5344(8) 1.0149(7) 0.105(4) Uani 0.568(13) 1 d D . P A 1
F66 F 0.2219(8) 0.6388(8) 0.8548(8) 0.089(3) Uani 0.568(13) 1 d D . P A 1
P60B P 0.2878(7) 0.5770(7) 0.9187(6) 0.0580(19) Uani 0.432(13) 1 d D . P A 2
F61B F 0.3030(15) 0.6931(9) 0.8995(12) 0.132(6) Uani 0.432(13) 1 d D . P A 2
F62B F 0.3677(7) 0.5886(10) 0.8092(4) 0.087(3) Uani 0.432(13) 1 d D . P A 2
F63B F 0.3857(10) 0.5435(15) 0.9561(12) 0.061(3) Uani 0.432(13) 1 d D . P A 2
F64B F 0.2722(10) 0.4584(7) 0.9384(7) 0.072(3) Uani 0.432(13) 1 d D . P A 2
F65B F 0.2066(10) 0.5546(11) 1.0289(8) 0.082(3) Uani 0.432(13) 1 d D . P A 2
F66B F 0.1950(11) 0.6026(11) 0.8758(10) 0.089(4) Uani 0.432(13) 1 d D . P A 2

loop_
_atom_site_aniso_label
_atom_site_aniso_U_11
_atom_site_aniso_U_22
_atom_site_aniso_U_33
_atom_site_aniso_U_23
_atom_site_aniso_U_13
_atom_site_aniso_U_12
Ru01 0.01486(8) 0.02166(10) 0.01834(9) -0.00384(7) -0.00596(6) 0.00637(6)
N1 0.0171(9) 0.0169(10) 0.0251(10) -0.0035(8) -0.0064(8) 0.0035(7)
N2 0.0233(10) 0.0300(12) 0.0262(11) -0.0099(9) -0.0095(9) 0.0020(9)
N3 0.0234(10) 0.0296(12) 0.0194(10) -0.0017(9) -0.0110(8) 0.0071(9)
N4 0.0189(9) 0.0260(11) 0.0184(9) -0.0037(8) -0.0072(8) 0.0076(8)
N5 0.0200(10) 0.0266(11) 0.0231(10) -0.0021(9) -0.0073(8) 0.0080(8)
N6 0.0187(9) 0.0268(11) 0.0252(11) -0.0093(9) -0.0083(8) 0.0065(8)
C1 0.0188(11) 0.0259(13) 0.0339(14) -0.0145(11) -0.0084(10) 0.0055(9)
C2 0.0178(11) 0.0274(13) 0.0351(14) -0.0073(11) -0.0100(10) 0.0059(10)
C3 0.0178(11) 0.0251(13) 0.0502(17) -0.0079(12) -0.0138(11) 0.0014(10)
C4 0.0246(13) 0.0347(16) 0.061(2) -0.0211(15) -0.0179(13) -0.0010(11)
C5 0.0260(13) 0.0412(17) 0.0432(17) -0.0157(14) -0.0155(12) 0.0016(12)
C6 0.0198(11) 0.0279(13) 0.0335(14) -0.0121(11) -0.0098(10) 0.0041(10)
C7 0.0160(10) 0.0255(12) 0.0240(12) -0.0093(10) -0.0069(9) 0.0066(9)
C8 0.0270(14) 0.0266(15) 0.071(2) -0.0082(15) -0.0275(15) 0.0032(11)
C9 0.079(3) 0.046(2) 0.092(3) 0.027(2) -0.055(3) -0.025(2)
O1 0.0486(14) 0.0319(13) 0.096(2) -0.0111(13) -0.0341(15) -0.0062(11)
O2 0.0499(14) 0.0348(12) 0.0621(16) 0.0133(11) -0.0328(13) -0.0136(10)
C10 0.0325(14) 0.0351(15) 0.0269(13) -0.0114(12) -0.0143(11) 0.0045(11)
C11 0.0323(14) 0.0385(16) 0.0234(13) -0.0092(12) -0.0085(11) 0.0018(12)
C12 0.0418(17) 0.0383(17) 0.0282(15) -0.0006(13) -0.0086(13) 0.0093(13)
C13 0.052(2) 0.052(2) 0.0367(18) -0.0013(16) -0.0056(15) 0.0189(17)
C14 0.0168(10) 0.0226(12) 0.0237(12) -0.0066(10) -0.0057(9) 0.0046(9)
C15 0.0152(10) 0.0209(11) 0.0192(11) -0.0035(9) -0.0063(8) 0.0060(8)
C16 0.0209(11) 0.0255(12) 0.0219(11) -0.0084(10) -0.0093(9) 0.0051(9)
C17 0.0241(12) 0.0260(13) 0.0254(12) -0.0054(10) -0.0109(10) 0.0028(10)
C18 0.0301(13) 0.0250(13) 0.0214(12) -0.0032(10) -0.0084(10) -0.0012(10)
C19 0.0316(13) 0.0274(13) 0.0208(12) -0.0061(10) -0.0108(10) 0.0025(10)
C20 0.0422(15) 0.0256(13) 0.0325(14) -0.0034(11) -0.0256(13) -0.0002(11)
C21 0.0423(17) 0.0389(18) 0.065(2) -0.0256(17) -0.0290(17) 0.0065(14)
C22 0.079(3) 0.042(2) 0.092(3) -0.032(2) -0.059(3) 0.0134(19)
C23 0.134(4) 0.0346(19) 0.060(3) 0.0027(18) -0.060(3) -0.031(2)
C24 0.132(4) 0.073(3) 0.0339(19) 0.0033(19) -0.023(2) -0.071(3)
C25 0.079(3) 0.054(2) 0.0282(16) -0.0023(15) -0.0157(17) -0.035(2)
C26 0.0293(14) 0.0423(17) 0.0329(15) -0.0126(13) -0.0168(12) 0.0057(12)
C27 0.0468(19) 0.060(2) 0.0423(18) -0.0166(17) -0.0268(16) 0.0011(16)
C28 0.059(2) 0.056(2) 0.0419(18) -0.0257(17) -0.0253(17) 0.0059(17)
C29 0.0448(17) 0.0426(18) 0.0363(16) -0.0200(14) -0.0179(14) 0.0091(14)
C30 0.055(2) 0.066(3) 0.055(2) -0.039(2) -0.0211(18) 0.0214(19)
C31 0.0398(18) 0.062(2) 0.056(2) -0.0367(19) -0.0149(16) 0.0253(16)
C32 0.0259(13) 0.0355(15) 0.0346(15) -0.0119(12) -0.0087(11) 0.0143(11)
C33 0.0237(13) 0.0439(18) 0.0394(16) -0.0122(14) -0.0084(12) 0.0160(12)
C34 0.0196(12) 0.0463(18) 0.0356(15) -0.0066(13) -0.0126(11) 0.0066(11)
C35 0.0201(11) 0.0349(15) 0.0261(13) -0.0075(11) -0.0079(10) 0.0048(10)
C36 0.0241(12) 0.0257(13) 0.0227(12) -0.0035(10) -0.0069(10) 0.0079(10)
C37 0.0270(12) 0.0296(14) 0.0222(12) -0.0068(10) -0.0092(10) 0.0054(10)
C40 0.0273(13) 0.0375(16) 0.0301(14) -0.0007(12) -0.0044(11) 0.0079(12)
C41 0.0368(16) 0.0454(19) 0.0303(16) 0.0065(14) -0.0021(13) 0.0012(14)
C42 0.0472(18) 0.0309(15) 0.0283(14) 0.0036(12) -0.0127(13) 0.0049(13)
C43 0.0352(14) 0.0272(13) 0.0260(13) -0.0070(11) -0.0148(11) 0.0105(11)
C44 0.0441(16) 0.0289(14) 0.0298(14) -0.0071(12) -0.0214(13) 0.0151(12)
C45 0.0352(15) 0.0387(16) 0.0361(15) -0.0167(13) -0.0228(13) 0.0206(12)
C46 0.0262(12) 0.0347(14) 0.0292(13) -0.0140(11) -0.0164(11) 0.0139(11)
C47 0.0218(12) 0.0474(17) 0.0344(15) -0.0169(13) -0.0144(11) 0.0167(12)
C48 0.0186(11) 0.0433(17) 0.0318(14) -0.0135(13) -0.0075(10) 0.0077(11)
C49 0.0219(12) 0.0299(14) 0.0265(13) -0.0071(11) -0.0091(10) 0.0047(10)
C50 0.0236(11) 0.0260(13) 0.0235(12) -0.0091(10) -0.0123(10) 0.0098(10)
C51 0.0243(12) 0.0252(12) 0.0211(11) -0.0056(10) -0.0100(9) 0.0060(10)
P60 0.0562(16) 0.0382(15) 0.0292(15) -0.0069(10) -0.0197(12) 0.0178(12)
F61 0.219(9) 0.061(4) 0.102(7) -0.043(5) -0.068(6) 0.052(5)
F62 0.065(3) 0.095(5) 0.045(3) 0.019(3) -0.023(2) -0.001(3)
F63 0.123(7) 0.057(4) 0.046(5) 0.002(3) -0.059(5) -0.010(4)
F64 0.098(6) 0.083(5) 0.129(8) -0.076(6) -0.080(5) 0.045(4)
F65 0.096(5) 0.074(5) 0.067(5) 0.029(4) -0.014(4) 0.006(4)
F66 0.075(4) 0.088(6) 0.085(4) -0.003(4) -0.054(3) 0.032(4)
P60B 0.099(4) 0.052(3) 0.035(3) -0.014(2) -0.044(3) 0.015(2)
F61B 0.272(18) 0.027(4) 0.116(11) 0.002(5) -0.119(11) 0.001(6)
F62B 0.095(5) 0.125(8) 0.029(3) -0.014(4) -0.020(3) -0.021(5)
F63B 0.049(4) 0.086(7) 0.043(5) -0.015(4) -0.023(3) 0.002(4)
F64B 0.103(7) 0.066(4) 0.069(5) -0.027(4) -0.053(5) 0.007(4)
F65B 0.073(5) 0.122(8) 0.051(4) -0.049(5) -0.027(3) 0.054(5)
F66B 0.129(8) 0.101(9) 0.088(7) -0.064(7) -0.087(7) 0.075(7)

loop_
_atom_type_symbol
_atom_type_description
_atom_type_scat_dispersion_real
_atom_type_scat_dispersion_imag
_atom_type_scat_source
C C 0.0033 0.0016 'International Tables Vol C Tables 4.2.6.8 and 6.1.1.4'
H H 0.0000 0.0000 'International Tables Vol C Tables 4.2.6.8 and 6.1.1.4'
F F 0.0171 0.0103 'International Tables Vol C Tables 4.2.6.8 and 6.1.1.4'
N N 0.0061 0.0033 'International Tables Vol C Tables 4.2.6.8 and 6.1.1.4'
P P 0.1023 0.0942 'International Tables Vol C Tables 4.2.6.8 and 6.1.1.4'
Ru Ru -1.2594 0.8363 'International Tables Vol C Tables 4.2.6.8 and 6.1.1.4'
O O 0.0106 0.0060 'International Tables Vol C Tables 4.2.6.8 and 6.1.1.4'

loop_
_geom_angle_atom_site_label_1
_geom_angle_atom_site_label_2
_geom_angle_atom_site_label_3
_geom_angle
_geom_angle_site_symmetry_1
_geom_angle_site_symmetry_3
_geom_angle_publ_flag
C15 Ru01 N4 92.69(8) . . ?
C15 Ru01 N3 93.95(9) . . ?
N4 Ru01 N3 80.22(9) . . ?
C15 Ru01 N6 92.78(9) . . ?
N4 Ru01 N6 173.70(8) . . ?
N3 Ru01 N6 96.29(8) . . ?
C15 Ru01 N1 78.82(9) . . ?
N4 Ru01 N1 92.49(8) . . ?
N3 Ru01 N1 169.54(7) . . ?
N6 Ru01 N1 91.63(8) . . ?
C15 Ru01 N5 170.30(8) . . ?
N4 Ru01 N5 96.29(8) . . ?
N3 Ru01 N5 91.19(9) . . ?
N6 Ru01 N5 78.47(8) . . ?
N1 Ru01 N5 97.09(9) . . ?
C7 N1 C1 106.5(2) . . ?
C7 N1 Ru01 115.00(17) . . ?
C1 N1 Ru01 138.34(17) . . ?
C7 N2 C6 107.4(2) . . ?
C7 N2 C10 128.5(2) . . ?
C6 N2 C10 124.0(2) . . ?
C26 N3 C37 116.8(2) . . ?
C26 N3 Ru01 129.72(19) . . ?
C37 N3 Ru01 113.51(18) . . ?
C35 N4 C36 118.0(2) . . ?
C35 N4 Ru01 128.68(18) . . ?
C36 N4 Ru01 113.33(16) . . ?
C40 N5 C51 117.4(2) . . ?
C40 N5 Ru01 129.89(18) . . ?
C51 N5 Ru01 112.63(16) . . ?
C49 N6 C50 117.5(2) . . ?
C49 N6 Ru01 127.52(17) . . ?
C50 N6 Ru01 114.95(16) . . ?
C6 C1 C2 121.5(3) . . ?
C6 C1 N1 109.1(2) . . ?
C2 C1 N1 129.4(3) . . ?
C1 C2 C3 116.9(3) . . ?
C1 C2 H2 121.5 . . ?
C3 C2 H2 121.5 . . ?
C2 C3 C4 121.3(3) . . ?
C2 C3 C8 121.0(3) . . ?
C4 C3 C8 117.6(3) . . ?
C5 C4 C3 121.2(3) . . ?
C5 C4 H4 119.4 . . ?
C3 C4 H4 119.4 . . ?
C6 C5 C4 117.0(3) . . ?
C6 C5 H5 121.5 . . ?
C4 C5 H5 121.5 . . ?
C5 C6 C1 122.0(3) . . ?
C5 C6 N2 131.6(3) . . ?
C1 C6 N2 106.4(2) . . ?
N1 C7 N2 110.5(2) . . ?
N1 C7 C14 117.6(2) . . ?
N2 C7 C14 131.8(2) . . ?
O1 C8 O2 123.2(3) . . ?
O1 C8 C3 125.5(4) . . ?
O2 C8 C3 111.3(3) . . ?
O2 C9 H9A 109.5 . . ?
O2 C9 H9B 109.5 . . ?
H9A C9 H9B 109.5 . . ?
O2 C9 H9C 109.5 . . ?
H9A C9 H9C 109.5 . . ?
H9B C9 H9C 109.5 . . ?
C8 O2 C9 116.0(3) . . ?
N2 C10 C11 112.2(2) . . ?
N2 C10 H10A 109.2 . . ?
C11 C10 H10A 109.2 . . ?
N2 C10 H10B 109.2 . . ?
C11 C10 H10B 109.2 . . ?
H10A C10 H10B 107.9 . . ?
C12 C11 C10 113.9(3) . . ?
C12 C11 H11A 108.8 . . ?
C10 C11 H11A 108.8 . . ?
C12 C11 H11B 108.8 . . ?
C10 C11 H11B 108.8 . . ?
H11A C11 H11B 107.7 . . ?
C11 C12 C13 112.8(3) . . ?
C11 C12 H12A 109.0 . . ?
C13 C12 H12A 109.0 . . ?
C11 C12 H12B 109.0 . . ?
C13 C12 H12B 109.0 . . ?
H12A C12 H12B 107.8 . . ?
C12 C13 H13A 109.5 . . ?
C12 C13 H13B 109.5 . . ?
H13A C13 H13B 109.5 . . ?
C12 C13 H13C 109.5 . . ?
H13A C13 H13C 109.5 . . ?
H13B C13 H13C 109.5 . . ?
C19 C14 C15 121.6(2) . . ?
C19 C14 C7 126.1(2) . . ?
C15 C14 C7 112.3(2) . . ?
C16 C15 C14 115.7(2) . . ?
C16 C15 Ru01 128.00(18) . . ?
C14 C15 Ru01 116.18(18) . . ?
C15 C16 C17 123.3(2) . . ?
C15 C16 H16 118.3 . . ?
C17 C16 H16 118.3 . . ?
C18 C17 C16 118.4(2) . . ?
C18 C17 C20 120.2(2) . . ?
C16 C17 C20 121.3(2) . . ?
C19 C18 C17 120.7(2) . . ?
C19 C18 H18 119.7 . . ?
C17 C18 H18 119.7 . . ?
C18 C19 C14 120.2(2) . . ?
C18 C19 H19 119.9 . . ?
C14 C19 H19 119.9 . . ?
C21 C20 C25 118.2(3) . . ?
C21 C20 C17 121.4(3) . . ?
C25 C20 C17 120.4(3) . . ?
C22 C21 C20 120.4(4) . . ?
C22 C21 H21 119.8 . . ?
C20 C21 H21 119.8 . . ?
C23 C22 C21 120.4(4) . . ?
C23 C22 H22 119.8 . . ?
C21 C22 H22 119.8 . . ?
C22 C23 C24 119.7(4) . . ?
C22 C23 H23 120.2 . . ?
C24 C23 H23 120.2 . . ?
C25 C24 C23 120.1(4) . . ?
C25 C24 H24 119.9 . . ?
C23 C24 H24 119.9 . . ?
C24 C25 C20 121.1(4) . . ?
C24 C25 H25 119.5 . . ?
C20 C25 H25 119.5 . . ?
N3 C26 C27 123.0(3) . . ?
N3 C26 H26 118.5 . . ?
C27 C26 H26 118.5 . . ?
C28 C27 C26 120.2(3) . . ?
C28 C27 H27 119.9 . . ?
C26 C27 H27 119.9 . . ?
C27 C28 C29 118.8(3) . . ?
C27 C28 H28 120.6 . . ?
C29 C28 H28 120.6 . . ?
C37 C29 C28 117.5(3) . . ?
C37 C29 C30 118.2(3) . . ?
C28 C29 C30 124.3(3) . . ?
C31 C30 C29 121.4(3) . . ?
C31 C30 H30 119.3 . . ?
C29 C30 H30 119.3 . . ?
C30 C31 C32 121.5(3) . . ?
C30 C31 H31 119.2 . . ?
C32 C31 H31 119.2 . . ?
C33 C32 C36 117.4(3) . . ?
C33 C32 C31 124.6(3) . . ?
C36 C32 C31 118.0(3) . . ?
C34 C33 C32 119.2(2) . . ?
C34 C33 H33 120.4 . . ?
C32 C33 H33 120.4 . . ?
C33 C34 C35 120.6(3) . . ?
C33 C34 H34 119.7 . . ?
C35 C34 H34 119.7 . . ?
N4 C35 C34 122.1(3) . . ?
N4 C35 H35 118.9 . . ?
C34 C35 H35 118.9 . . ?
N4 C36 C32 122.7(3) . . ?
N4 C36 C37 116.8(2) . . ?
C32 C36 C37 120.5(3) . . ?
N3 C37 C29 123.6(3) . . ?
N3 C37 C36 116.1(2) . . ?
C29 C37 C36 120.3(2) . . ?
N5 C40 C41 123.1(3) . . ?
N5 C40 H40 118.5 . . ?
C41 C40 H40 118.5 . . ?
C42 C41 C40 119.6(3) . . ?
C42 C41 H41 120.2 . . ?
C40 C41 H41 120.2 . . ?
C41 C42 C43 119.0(3) . . ?
C41 C42 H42 120.5 . . ?
C43 C42 H42 120.5 . . ?
C42 C43 C51 118.3(2) . . ?
C42 C43 C44 123.8(3) . . ?
C51 C43 C44 117.9(3) . . ?
C45 C44 C43 121.0(3) . . ?
C45 C44 H44 119.5 . . ?
C43 C44 H44 119.5 . . ?
C44 C45 C46 121.9(2) . . ?
C44 C45 H45 119.1 . . ?
C46 C45 H45 119.1 . . ?
C47 C46 C50 117.8(2) . . ?
C47 C46 C45 124.0(2) . . ?
C50 C46 C45 118.3(3) . . ?
C48 C47 C46 119.4(2) . . ?
C48 C47 H47 120.3 . . ?
C46 C47 H47 120.3 . . ?
C47 C48 C49 119.4(3) . . ?
C47 C48 H48 120.3 . . ?
C49 C48 H48 120.3 . . ?
N6 C49 C48 123.2(2) . . ?
N6 C49 H49 118.4 . . ?
C48 C49 H49 118.4 . . ?
N6 C50 C46 122.7(2) . . ?
N6 C50 C51 117.4(2) . . ?
C46 C50 C51 119.9(2) . . ?
N5 C51 C43 122.6(2) . . ?
N5 C51 C50 116.4(2) . . ?
C43 C51 C50 121.0(2) . . ?
F64 P60 F63 90.0(6) . . ?
F64 P60 F61 178.3(7) . . ?
F63 P60 F61 91.6(8) . . ?
F64 P60 F65 91.0(6) . . ?
F63 P60 F65 90.5(7) . . ?
F61 P60 F65 89.6(6) . . ?
F64 P60 F66 93.1(6) . . ?
F63 P60 F66 176.6(8) . . ?
F61 P60 F66 85.3(7) . . ?
F65 P60 F66 90.8(6) . . ?
F64 P60 F62 91.4(4) . . ?
F63 P60 F62 90.0(6) . . ?
F61 P60 F62 88.0(5) . . ?
F65 P60 F62 177.6(6) . . ?
F66 P60 F62 88.6(5) . . ?
F61B P60B F65B 92.3(8) . . ?
F61B P60B F62B 93.1(7) . . ?
F65B P60B F62B 174.5(9) . . ?
F61B P60B F64B 179.9(9) . . ?
F65B P60B F64B 87.6(7) . . ?
F62B P60B F64B 86.9(6) . . ?
F61B P60B F66B 93.7(9) . . ?
F65B P60B F66B 93.1(8) . . ?
F62B P60B F66B 86.2(7) . . ?
F64B P60B F66B 86.3(7) . . ?
F61B P60B F63B 90.5(10) . . ?
F65B P60B F63B 90.4(9) . . ?
F62B P60B F63B 89.8(7) . . ?
F64B P60B F63B 89.4(8) . . ?
F66B P60B F63B 174.4(10) . . ?

loop_
_geom_bond_atom_site_label_1
_geom_bond_atom_site_label_2
_geom_bond_distance
_geom_bond_site_symmetry_2
_geom_bond_publ_flag
Ru01 C15 2.032(2) . ?
Ru01 N4 2.0448(19) . ?
Ru01 N3 2.047(2) . ?
Ru01 N6 2.0612(19) . ?
Ru01 N1 2.083(2) . ?
Ru01 N5 2.143(2) . ?
N1 C7 1.343(3) . ?
N1 C1 1.392(3) . ?
N2 C7 1.374(3) . ?
N2 C6 1.389(3) . ?
N2 C10 1.471(3) . ?
N3 C26 1.339(3) . ?
N3 C37 1.371(3) . ?
N4 C35 1.330(3) . ?
N4 C36 1.368(3) . ?
N5 C40 1.331(3) . ?
N5 C51 1.371(3) . ?
N6 C49 1.335(3) . ?
N6 C50 1.368(3) . ?
C1 C6 1.385(4) . ?
C1 C2 1.387(4) . ?
C2 C3 1.392(4) . ?
C2 H2 0.9500 . ?
C3 C4 1.401(5) . ?
C3 C8 1.482(4) . ?
C4 C5 1.388(4) . ?
C4 H4 0.9500 . ?
C5 C6 1.384(4) . ?
C5 H5 0.9500 . ?
C7 C14 1.444(4) . ?
C8 O1 1.199(4) . ?
C8 O2 1.333(4) . ?
C9 O2 1.452(4) . ?
C9 H9A 0.9800 . ?
C9 H9B 0.9800 . ?
C9 H9C 0.9800 . ?
C10 C11 1.526(4) . ?
C10 H10A 0.9900 . ?
C10 H10B 0.9900 . ?
C11 C12 1.520(4) . ?
C11 H11A 0.9900 . ?
C11 H11B 0.9900 . ?
C12 C13 1.524(4) . ?
C12 H12A 0.9900 . ?
C12 H12B 0.9900 . ?
C13 H13A 0.9800 . ?
C13 H13B 0.9800 . ?
C13 H13C 0.9800 . ?
C14 C19 1.400(3) . ?
C14 C15 1.429(4) . ?
C15 C16 1.397(4) . ?
C16 C17 1.406(3) . ?
C16 H16 0.9500 . ?
C17 C18 1.398(4) . ?
C17 C20 1.482(4) . ?
C18 C19 1.374(4) . ?
C18 H18 0.9500 . ?
C19 H19 0.9500 . ?
C20 C21 1.387(4) . ?
C20 C25 1.387(4) . ?
C21 C22 1.384(5) . ?
C21 H21 0.9500 . ?
C22 C23 1.371(6) . ?
C22 H22 0.9500 . ?
C23 C24 1.375(7) . ?
C23 H23 0.9500 . ?
C24 C25 1.375(5) . ?
C24 H24 0.9500 . ?
C25 H25 0.9500 . ?
C26 C27 1.386(5) . ?
C26 H26 0.9500 . ?
C27 C28 1.376(5) . ?
C27 H27 0.9500 . ?
C28 C29 1.402(5) . ?
C28 H28 0.9500 . ?
C29 C37 1.401(4) . ?
C29 C30 1.438(5) . ?
C30 C31 1.346(5) . ?
C30 H30 0.9500 . ?
C31 C32 1.424(5) . ?
C31 H31 0.9500 . ?
C32 C33 1.402(4) . ?
C32 C36 1.415(3) . ?
C33 C34 1.360(5) . ?
C33 H33 0.9500 . ?
C34 C35 1.403(4) . ?
C34 H34 0.9500 . ?
C35 H35 0.9500 . ?
C36 C37 1.416(4) . ?
C40 C41 1.397(4) . ?
C40 H40 0.9500 . ?
C41 C42 1.371(4) . ?
C41 H41 0.9500 . ?
C42 C43 1.398(4) . ?
C42 H42 0.9500 . ?
C43 C51 1.402(3) . ?
C43 C44 1.444(4) . ?
C44 C45 1.344(4) . ?
C44 H44 0.9500 . ?
C45 C46 1.434(4) . ?
C45 H45 0.9500 . ?
C46 C47 1.403(4) . ?
C46 C50 1.408(3) . ?
C47 C48 1.370(4) . ?
C47 H47 0.9500 . ?
C48 C49 1.396(3) . ?
C48 H48 0.9500 . ?
C49 H49 0.9500 . ?
C50 C51 1.421(4) . ?
P60 F64 1.556(7) . ?
P60 F63 1.567(8) . ?
P60 F61 1.571(8) . ?
P60 F65 1.582(8) . ?
P60 F66 1.595(8) . ?
P60 F62 1.596(7) . ?
P60B F61B 1.557(10) . ?
P60B F65B 1.557(10) . ?
P60B F62B 1.570(9) . ?
P60B F64B 1.591(10) . ?
P60B F66B 1.592(10) . ?
P60B F63B 1.602(10) . ?

loop_
_geom_hbond_atom_site_label_D
_geom_hbond_atom_site_label_H
_geom_hbond_atom_site_label_A
_geom_hbond_distance_DH
_geom_hbond_distance_HA
_geom_hbond_distance_DA
_geom_hbond_angle_DHA
_geom_hbond_site_symmetry_A
_geom_hbond_publ_flag
C35 H35 O1 0.95 2.48 3.224(4) 135.6 2_776 yes
